data_1535828
loop_
_publ_author_name
'Donnay, G.'
'Donnay, J.D.H.'

_publ_section_title
;
 The crystallography of bastnaesite, parisite, roentgenite, and synchisite
;
_journal_name_full 'American Mineralogist'
_journal_page_first 932
_journal_page_last 963
_journal_volume 38
_journal_year 1953
_chemical_formula_sum 'C Ca Ce2 F2'
_chemical_name_systematic '(Ce F (C O3))2 (Ca (C O3))'
_space_group_IT_number 146
_symmetry_space_group_name_Hall 'R 3'
_symmetry_space_group_name_H-M 'R 3 :H'
_cell_angle_alpha 90
_cell_angle_beta 90
_cell_angle_gamma 120
_cell_formula_units_Z 18
_cell_length_a 7.124
_cell_length_b 7.124
_cell_length_c 84.1
_cell_volume 3696.362
_citation_journal_id_ASTM AMMIAY
_cod_data_source_file Donnay_AMMIAY_1953_1969.cif
_cod_data_source_block C1Ca1Ce2F2
_cod_original_formula_sum 'C1 Ca1 Ce2 F2'
_cod_database_code 1535828

loop_
_symmetry_equiv_pos_as_xyz
x,y,z
-y,x-y,z
-x+y,-x,z
x+2/3,y+1/3,z+1/3
-y+2/3,x-y+1/3,z+1/3
-x+y+2/3,-x+1/3,z+1/3
x+1/3,y+2/3,z+2/3
-y+1/3,x-y+2/3,z+2/3
-x+y+1/3,-x+2/3,z+2/3

loop_
_atom_site_label
_atom_site_type_symbol
_atom_site_fract_x
_atom_site_fract_y
_atom_site_fract_z
_atom_site_occupancy
_atom_site_U_iso_or_equiv
F3 F-1 0 0 0.667 1 0.0
C2 C+4 0.245 0.333 0.304 1 0.0
F8 F-1 0 0 0.5 1 0.0
Ce4 Ce+3 0.333 0 0.275 1 0.0
F4 F-1 0 0 0.108 1 0.0
Ca1 Ca+2 0.333 0 0.054 1 0.0
F6 F-1 0 0 0.775 1 0.0
F2 F-1 0 0 0.333 1 0.0
F11 F-1 0 0 0.608 1 0.0
F12 F-1 0 0 0.942 1 0.0
F7 F-1 0 0 0.167 1 0.0
F9 F-1 0 0 0.834 1 0.0
Ce3 Ce+3 0.333 0 0.167 1 0.0
Ca2 Ca+2 0.333 0 0.221 1 0.0
Ce2 Ce+3 0.333 0 0.108 1 0.0
F10 F-1 0 0 0.275 1 0.0
Ce1 Ce+3 0.333 0 0 1 0.0
F1 F-1 0 0 0 1 0.0
F5 F-1 0 0 0.441 1 0.0
C1 C+4 0.245 0.333 0.138 1 0.0
